data_4119537
loop_
_publ_author_name
'David S. Brock'
'H\'el\`ene P. A. Mercier'
'Gary J. Schrobilgen'

_publ_section_title
;
 [H(OXeF2)n][AsF6] and [FXeII(OXeIVF2)n][AsF6] (n= 1, 2): Examples of
 Xenon(IV) Hydroxide Fluoride and Oxide Fluoride Cations and the Crystal
 Structures of [F3Xe---FH][Sb2F11] and [H5F4][SbF6].2[F3Xe---FH][Sb2F11]
;
_journal_name_full 'Journal of the American Chemical Society'
_journal_page_first 5089
_journal_page_last 5104
_journal_paper_doi 10.1021/ja312493j
_journal_volume 135
_journal_year 2013
_chemical_formula_moiety 'XeF3 HF, Sb2F11'
_chemical_formula_sum 'F15 H Sb2 Xe'
_chemical_formula_weight 660.81
_chemical_name_systematic
; 
 ? 
;
_space_group_IT_number 15
_symmetry_cell_setting monoclinic
_symmetry_space_group_name_Hall '-C 2yc'
_symmetry_space_group_name_H-M 'C 1 2/c 1'
_atom_sites_solution_primary direct
_atom_sites_solution_secondary difmap
_audit_creation_method SHELXL-97
_cell_angle_alpha 90.00
_cell_angle_beta 110.493(2)
_cell_angle_gamma 90.00
_cell_formula_units_Z 4
_cell_length_a 13.4120(4)
_cell_length_b 8.4709(4)
_cell_length_c 10.4543(4)
_cell_measurement_temperature 100(2)
_cell_measurement_theta_max 42
_cell_measurement_theta_min 0
_cell_volume 1112.57(8)
_computing_cell_refinement 'Bruker SMART'
_computing_data_collection 'Bruker SMART'
_computing_data_reduction 'Bruker SMART'
_computing_molecular_graphics 'SHELXL-97 (Sheldrick, 2008)'
_computing_publication_material 'SHELXL-97 (Sheldrick, 2008)'
_computing_structure_refinement 'SHELXL-97 (Sheldrick, 2008)'
_computing_structure_solution 'SHELXS-97 (Sheldrick, 2008)'
_diffrn_ambient_temperature 100(2)
_diffrn_measured_fraction_theta_full 0.990
_diffrn_measured_fraction_theta_max 0.990
_diffrn_measurement_device_type 'CCD area detector'
_diffrn_measurement_method 'phi and omega scans'
_diffrn_radiation_monochromator graphite
_diffrn_radiation_source 'fine-focus sealed tube'
_diffrn_radiation_type MoK\a
_diffrn_radiation_wavelength 0.71073
_diffrn_reflns_av_R_equivalents 0.0397
_diffrn_reflns_av_sigmaI/netI 0.0224
_diffrn_reflns_limit_h_max 25
_diffrn_reflns_limit_h_min -25
_diffrn_reflns_limit_k_max 15
_diffrn_reflns_limit_k_min -15
_diffrn_reflns_limit_l_max 19
_diffrn_reflns_limit_l_min -19
_diffrn_reflns_number 30563
_diffrn_reflns_theta_full 41.99
_diffrn_reflns_theta_max 41.99
_diffrn_reflns_theta_min 2.90
_exptl_absorpt_coefficient_mu 8.037
_exptl_absorpt_correction_T_max 1
_exptl_absorpt_correction_T_min 0.449
_exptl_absorpt_correction_type multi-scan
_exptl_absorpt_process_details 'SADABS V2.10'
_exptl_crystal_colour colorless
_exptl_crystal_density_diffrn 3.945
_exptl_crystal_description needle
_exptl_crystal_F_000 1168
_exptl_crystal_size_max 0.26
_exptl_crystal_size_mid 0.08
_exptl_crystal_size_min 0.05
_refine_diff_density_max 2.279
_refine_diff_density_min -1.734
_refine_diff_density_rms 0.216
_refine_ls_extinction_method none
_refine_ls_goodness_of_fit_ref 1.150
_refine_ls_matrix_type full
_refine_ls_number_parameters 84
_refine_ls_number_reflns 3833
_refine_ls_number_restraints 0
_refine_ls_restrained_S_all 1.150
_refine_ls_R_factor_all 0.0321
_refine_ls_R_factor_gt 0.0250
_refine_ls_shift/su_max 0.001
_refine_ls_shift/su_mean 0.000
_refine_ls_structure_factor_coef Fsqd
_refine_ls_weighting_details 'calc w=1/[\s^2^(Fo^2^)+(0.0301P)^2^+0.0000P] where P=(Fo^2^+2Fc^2^)/3'
_refine_ls_weighting_scheme calc
_refine_ls_wR_factor_gt 0.0562
_refine_ls_wR_factor_ref 0.0582
_reflns_number_gt 3361
_reflns_number_total 3833
_reflns_threshold_expression >2sigma(I)
_cod_data_source_file ja312493j_si_002_2.cif
_cod_data_source_block XeF3HFSb2F11
_cod_original_cell_volume 1112.56(8)
_cod_database_code 4119537

loop_
_symmetry_equiv_pos_as_xyz
'x, y, z'
'-x, y, -z+1/2'
'x+1/2, y+1/2, z'
'-x+1/2, y+1/2, -z+1/2'
'-x, -y, -z'
'x, -y, z-1/2'
'-x+1/2, -y+1/2, -z'
'x+1/2, -y+1/2, z-1/2'

loop_
_atom_site_label
_atom_site_type_symbol
_atom_site_fract_x
_atom_site_fract_y
_atom_site_fract_z
_atom_site_U_iso_or_equiv
_atom_site_adp_type
_atom_site_occupancy
_atom_site_symmetry_multiplicity
_atom_site_calc_flag
_atom_site_refinement_flags
Sb1 Sb 0.307502(8) 0.059269(13) 0.118272(11) 0.01218(3) Uani 1 1 d .
Xe2 Xe 0.0000 0.106423(18) 0.2500 0.01622(4) Uani 1 2 d S
F3 F -0.02393(10) -0.06049(14) 0.12653(13) 0.0183(2) Uani 1 1 d .
F4 F 0.18013(10) 0.05776(16) 0.15169(14) 0.0218(2) Uani 1 1 d .
F6 F 0.24220(11) -0.05744(17) -0.03918(14) 0.0232(2) Uani 1 1 d .
F9 F 0.42671(10) 0.08335(18) 0.06733(17) 0.0259(3) Uani 1 1 d .
F11 F 0.36271(11) 0.20403(17) 0.25769(15) 0.0256(3) Uani 1 1 d .
F13 F -0.03702(12) 0.2371(2) 0.05863(19) 0.0378(4) Uani 1 1 d .
F14 F 0.2500 0.2500 0.0000 0.0303(4) Uani 1 2 d S
F10A F -0.13587(11) 0.38420(16) 0.22788(15) 0.0243(2) Uani 1 1 d .

loop_
_atom_site_aniso_label
_atom_site_aniso_U_11
_atom_site_aniso_U_22
_atom_site_aniso_U_33
_atom_site_aniso_U_23
_atom_site_aniso_U_13
_atom_site_aniso_U_12
Sb1 0.01133(4) 0.01046(5) 0.01485(5) 0.00198(3) 0.00473(4) 0.00099(3)
Xe2 0.01497(6) 0.01023(6) 0.02664(8) 0.000 0.01127(5) 0.000
F3 0.0206(5) 0.0145(5) 0.0184(5) -0.0032(4) 0.0049(4) -0.0008(3)
F4 0.0160(5) 0.0270(6) 0.0257(6) -0.0041(5) 0.0115(4) -0.0005(4)
F6 0.0225(5) 0.0272(7) 0.0194(5) -0.0078(5) 0.0065(5) -0.0011(4)
F9 0.0179(5) 0.0273(6) 0.0381(7) 0.0028(6) 0.0168(5) -0.0013(4)
F11 0.0265(6) 0.0208(6) 0.0261(6) -0.0085(5) 0.0050(5) -0.0050(4)
F13 0.0247(6) 0.0477(10) 0.0432(9) -0.0260(8) 0.0146(6) -0.0053(6)
F14 0.0377(10) 0.0215(9) 0.0321(10) 0.0157(8) 0.0129(8) 0.0127(7)
F10A 0.0300(6) 0.0166(5) 0.0261(6) 0.0079(5) 0.0096(5) 0.0085(4)

loop_
_atom_type_symbol
_atom_type_description
_atom_type_scat_dispersion_real
_atom_type_scat_dispersion_imag
_atom_type_scat_source
F F 0.0171 0.0103 'International Tables Vol C Tables 4.2.6.8 and 6.1.1.4'
H H 0.0000 0.0000 'International Tables Vol C Tables 4.2.6.8 and 6.1.1.4'
Sb Sb -0.5866 1.5461 'International Tables Vol C Tables 4.2.6.8 and 6.1.1.4'
Xe Xe -0.4205 1.9578 'International Tables Vol C Tables 4.2.6.8 and 6.1.1.4'

loop_
_geom_angle_atom_site_label_1
_geom_angle_atom_site_label_2
_geom_angle_atom_site_label_3
_geom_angle
_geom_angle_site_symmetry_1
_geom_angle_site_symmetry_3
F11 Sb1 F6 170.59(7) . .
F11 Sb1 F4 89.84(6) . .
F6 Sb1 F4 89.06(6) . .
F11 Sb1 F9 90.33(7) . .
F6 Sb1 F9 89.46(7) . .
F4 Sb1 F9 171.97(6) . .
F11 Sb1 F10A 94.50(7) . 3_545
F6 Sb1 F10A 94.91(7) . 3_545
F4 Sb1 F10A 94.73(6) . 3_545
F9 Sb1 F10A 93.27(6) . 3_545
F11 Sb1 F14 85.05(5) . .
F6 Sb1 F14 85.56(5) . .
F4 Sb1 F14 86.64(4) . .
F9 Sb1 F14 85.37(5) . .
F10A Sb1 F14 178.56(4) 3_545 .
F3 Xe2 F3 81.40(8) . 2
F3 Xe2 F13 161.12(6) . 2
F3 Xe2 F13 79.72(6) 2 2
F3 Xe2 F13 79.72(6) . .
F3 Xe2 F13 161.12(6) 2 .
F13 Xe2 F13 119.15(9) 2 .
Sb1 F14 Sb1 180.000(4) 7 .

loop_
_geom_bond_atom_site_label_1
_geom_bond_atom_site_label_2
_geom_bond_distance
_geom_bond_site_symmetry_2
Sb1 F11 1.8495(13) .
Sb1 F6 1.8559(13) .
Sb1 F4 1.8597(11) .
Sb1 F9 1.8648(12) .
Sb1 F10A 1.8654(13) 3_545
Sb1 F14 2.01650(12) .
Xe2 F3 1.8650(12) .
Xe2 F3 1.8650(12) 2
Xe2 F13 2.186(2) 2
Xe2 F13 2.186(2) .
F14 Sb1 2.01650(12) 7
F10A Sb1 1.8654(13) 3_455
